data_7057362
loop_
_publ_author_name
'Bedekovi\'c, Nikola'
'Stilinovi\'c, Vladimir'
'Fri\<s\<ci\'c, Tomislav'
'Cin\<ci\'c, Dominik'

_publ_section_title
;
 Comparison of isomericmeta- andpara-diiodotetrafluorobenzene as halogen
 bond donors in crystal engineering
;
_journal_issue 13
_journal_name_full 'New Journal of Chemistry'
_journal_page_first 10584
_journal_paper_doi 10.1039/C8NJ01368C
_journal_volume 42
_journal_year 2018
_chemical_formula_moiety 'C6 F4 I2, C4 H4 N2'
_chemical_formula_sum 'C10 H4 F4 I2 N2'
_chemical_formula_weight 481.95
_space_group_crystal_system monoclinic
_space_group_IT_number 14
_space_group_name_Hall '-P 2ybc'
_space_group_name_H-M_alt 'P 1 21/c 1'
_symmetry_space_group_name_Hall '-P 2ybc'
_symmetry_space_group_name_H-M 'P 1 21/c 1'
_atom_sites_solution_hydrogens geom
_audit_creation_method SHELXL-2014/7
_audit_update_record
;
2018-04-25 deposited with the CCDC.
2018-04-27 downloaded from the CCDC.
;
_cell_angle_alpha 90
_cell_angle_beta 97.033(7)
_cell_angle_gamma 90
_cell_formula_units_Z 4
_cell_length_a 4.3271(3)
_cell_length_b 24.8960(17)
_cell_length_c 11.8038(10)
_cell_measurement_reflns_used 4102
_cell_measurement_temperature 295(2)
_cell_measurement_theta_max 36.3033
_cell_measurement_theta_min 3.8403
_cell_volume 1262.03(16)
_computing_cell_refinement
;
        CrysAlis RED, Oxford Diffraction Ltd.,
        Version 1.171.32.29 (release 10-06-2008 CrysAlis171 .NET)
        (compiled Jun 10 2008,16:49:55)
;
_computing_data_collection
;
        CrysAlis CCD, Oxford Diffraction Ltd.,
        Version 1.171.32.29 (release 10-06-2008 CrysAlis171 .NET)
        (compiled Jun 10 2008,16:49:55)
;
_computing_data_reduction
;
        CrysAlis RED, Oxford Diffraction Ltd.,
        Version 1.171.32.29 (release 10-06-2008 CrysAlis171 .NET)
        (compiled Jun 10 2008,16:49:55)
;
_computing_molecular_graphics 'MERCURY (C.F. Macrae et al , 2008)'
_computing_publication_material 'SHELXL-2014/7 (Sheldrick, 2014)'
_computing_structure_refinement 'SHELXL-2014/7 (Sheldrick, 2014)'
_computing_structure_solution 'SHELXS-97 (Sheldrick, 1990)'
_diffrn_ambient_temperature 295(2)
_diffrn_measured_fraction_theta_full 0.993
_diffrn_measured_fraction_theta_max 0.993
_diffrn_measurement_device_type
;
Oxford Diffraction Xcalibur CCD
diffractometer
;
_diffrn_measurement_method 'omega scan'
_diffrn_radiation_type MoK\a
_diffrn_radiation_wavelength 0.71073
_diffrn_reflns_av_R_equivalents 0.1374
_diffrn_reflns_av_unetI/netI 0.0964
_diffrn_reflns_Laue_measured_fraction_full 0.993
_diffrn_reflns_Laue_measured_fraction_max 0.993
_diffrn_reflns_limit_h_max 5
_diffrn_reflns_limit_h_min -5
_diffrn_reflns_limit_k_max 28
_diffrn_reflns_limit_k_min -29
_diffrn_reflns_limit_l_max 14
_diffrn_reflns_limit_l_min -13
_diffrn_reflns_number 5606
_diffrn_reflns_point_group_measured_fraction_full 0.993
_diffrn_reflns_point_group_measured_fraction_max 0.993
_diffrn_reflns_theta_full 24.999
_diffrn_reflns_theta_max 24.999
_diffrn_reflns_theta_min 3.845
_diffrn_source 'Enhance (Mo) X-ray Source'
_exptl_absorpt_coefficient_mu 5.015
_exptl_absorpt_correction_T_max 1.00000
_exptl_absorpt_correction_T_min 0.37789
_exptl_absorpt_correction_type multi-scan
_exptl_absorpt_process_details
;
CrysAlis RED, Oxford Diffraction Ltd.,
Version 1.171.32.29 (release 10-06-2008 CrysAlis171 .NET)
(compiled Jun 10 2008,16:49:55)
Empirical absorption correction using spherical harmonics,
 implemented in SCALE3 ABSPACK scaling algorithm.
;
_exptl_crystal_colour colourless
_exptl_crystal_density_diffrn 2.537
_exptl_crystal_description block
_exptl_crystal_F_000 880
_exptl_crystal_size_max 0.49
_exptl_crystal_size_mid 0.41
_exptl_crystal_size_min 0.37
_refine_diff_density_max 2.819
_refine_diff_density_min -3.366
_refine_diff_density_rms 0.382
_refine_ls_extinction_method none
_refine_ls_goodness_of_fit_ref 1.069
_refine_ls_hydrogen_treatment constr
_refine_ls_matrix_type full
_refine_ls_number_parameters 163
_refine_ls_number_reflns 2204
_refine_ls_number_restraints 0
_refine_ls_restrained_S_all 1.069
_refine_ls_R_factor_all 0.0773
_refine_ls_R_factor_gt 0.0678
_refine_ls_shift/su_max 0.000
_refine_ls_shift/su_mean 0.000
_refine_ls_structure_factor_coef Fsqd
_refine_ls_weighting_details 'w=1/[\s^2^(Fo^2^)+(0.1189P)^2^] where P=(Fo^2^+2Fc^2^)/3'
_refine_ls_weighting_scheme calc
_refine_ls_wR_factor_gt 0.1751
_refine_ls_wR_factor_ref 0.1814
_reflns_Friedel_coverage 0.000
_reflns_number_gt 1841
_reflns_number_total 2204
_reflns_threshold_expression 'I > 2\s(I)'
_cod_data_source_file c8nj01368c2.cif
_cod_data_source_block VII13
_cod_depositor_comments 'Adding full bibliography for 7057346--7057365.cif.'
_cod_database_code 7057362
_shelx_shelxl_version_number 2014/7
_shelx_space_group_comment
;
The symmetry employed for this shelxl refinement is uniquely defined
by the following loop, which should always be used as a source of
symmetry information in preference to the above space-group names.
They are only intended as comments.
;

loop_
_space_group_symop_operation_xyz
'x, y, z'
'-x, y+1/2, -z+1/2'
'-x, -y, -z'
'x, -y-1/2, z-1/2'

loop_
_atom_site_label
_atom_site_type_symbol
_atom_site_fract_x
_atom_site_fract_y
_atom_site_fract_z
_atom_site_U_iso_or_equiv
_atom_site_adp_type
_atom_site_occupancy
_atom_site_site_symmetry_order
_atom_site_calc_flag
_atom_site_refinement_flags_posn
_atom_site_refinement_flags_adp
I1 I 1.28608(15) 0.38157(3) 0.42721(6) 0.0249(3) Uani 1 1 d . .
I2 I 1.15295(15) 0.14183(3) 0.48491(7) 0.0273(3) Uani 1 1 d . .
F4 F 0.8077(16) 0.1896(3) 0.6917(6) 0.0327(16) Uani 1 1 d . .
F3 F 0.7063(16) 0.2900(3) 0.7564(6) 0.0366(17) Uani 1 1 d . .
F1 F 1.3206(15) 0.2556(3) 0.3919(6) 0.0317(16) Uani 1 1 d . .
F2 F 0.9264(15) 0.3732(3) 0.6510(6) 0.0303(15) Uani 1 1 d . .
C9 C 0.862(2) 0.2804(5) 0.6682(9) 0.022(2) Uani 1 1 d . .
N1 N 1.488(2) 0.5333(4) 0.7076(9) 0.034(2) Uani 1 1 d . .
N2 N 1.316(2) 0.4617(4) 0.8692(9) 0.032(2) Uani 1 1 d . .
C3 C 1.470(3) 0.4458(5) 0.7838(11) 0.033(3) Uani 1 1 d . .
H1 H 1.5220 0.4097 0.7785 0.040 Uiso 1 1 calc R U
C10 C 0.973(2) 0.3242(4) 0.6103(9) 0.020(2) Uani 1 1 d . .
C4 C 1.249(3) 0.5136(5) 0.8719(11) 0.033(3) Uani 1 1 d . .
H4 H 1.1356 0.5261 0.9285 0.040 Uiso 1 1 calc R U
C8 C 0.913(2) 0.2300(5) 0.6318(10) 0.028(3) Uani 1 1 d . .
C1 C 1.552(3) 0.4805(5) 0.7048(11) 0.034(3) Uani 1 1 d . .
H2 H 1.6571 0.4674 0.6464 0.040 Uiso 1 1 calc R U
C6 C 1.171(2) 0.2639(5) 0.4806(9) 0.023(2) Uani 1 1 d . .
C2 C 1.342(3) 0.5504(4) 0.7933(10) 0.028(3) Uani 1 1 d . .
H3 H 1.3018 0.5868 0.8011 0.034 Uiso 1 1 calc R U
C7 C 1.069(2) 0.2204(4) 0.5401(9) 0.019(2) Uani 1 1 d . .
C5 C 1.129(2) 0.3161(5) 0.5186(9) 0.027(3) Uani 1 1 d . .

loop_
_atom_site_aniso_label
_atom_site_aniso_U_11
_atom_site_aniso_U_22
_atom_site_aniso_U_33
_atom_site_aniso_U_23
_atom_site_aniso_U_13
_atom_site_aniso_U_12
I1 0.0180(4) 0.0173(4) 0.0395(5) 0.0040(3) 0.0037(3) -0.0012(3)
I2 0.0197(4) 0.0147(4) 0.0474(5) -0.0010(3) 0.0038(3) 0.0004(3)
F4 0.030(3) 0.029(4) 0.039(4) 0.010(3) 0.004(3) -0.010(3)
F3 0.028(3) 0.042(4) 0.041(4) 0.001(3) 0.015(3) -0.001(3)
F1 0.029(3) 0.021(3) 0.049(4) 0.000(3) 0.021(3) 0.000(3)
F2 0.025(3) 0.027(3) 0.040(4) -0.005(3) 0.007(3) -0.002(3)
C9 0.013(4) 0.019(5) 0.033(6) 0.004(5) 0.003(4) 0.001(4)
N1 0.026(5) 0.031(6) 0.045(6) 0.006(5) 0.005(4) 0.000(5)
N2 0.032(5) 0.013(4) 0.051(6) 0.003(4) 0.009(5) -0.006(4)
C3 0.028(6) 0.023(6) 0.049(7) 0.001(6) 0.007(5) -0.002(5)
C10 0.012(4) 0.014(5) 0.034(6) -0.004(4) -0.001(4) 0.007(4)
C4 0.037(7) 0.024(6) 0.039(7) -0.005(5) 0.007(5) 0.004(5)
C8 0.019(5) 0.024(6) 0.041(6) 0.008(5) 0.001(5) -0.002(5)
C1 0.028(6) 0.030(6) 0.043(7) -0.001(6) 0.002(5) 0.003(5)
C6 0.016(5) 0.020(6) 0.032(6) 0.005(5) 0.002(4) 0.004(4)
C2 0.023(5) 0.009(5) 0.052(7) -0.002(5) 0.002(5) -0.001(4)
C7 0.009(4) 0.015(5) 0.033(6) -0.006(4) -0.002(4) -0.003(4)
C5 0.016(5) 0.034(7) 0.031(6) 0.014(5) 0.002(4) 0.000(5)

loop_
_atom_type_symbol
_atom_type_description
_atom_type_scat_dispersion_real
_atom_type_scat_dispersion_imag
_atom_type_scat_source
C C 0.0033 0.0016 'International Tables Vol C Tables 4.2.6.8 and 6.1.1.4'
H H 0.0000 0.0000 'International Tables Vol C Tables 4.2.6.8 and 6.1.1.4'
N N 0.0061 0.0033 'International Tables Vol C Tables 4.2.6.8 and 6.1.1.4'
F F 0.0171 0.0103 'International Tables Vol C Tables 4.2.6.8 and 6.1.1.4'
I I -0.4742 1.8119 'International Tables Vol C Tables 4.2.6.8 and 6.1.1.4'

loop_
_geom_angle_atom_site_label_1
_geom_angle_atom_site_label_2
_geom_angle_atom_site_label_3
_geom_angle
F3 C9 C8 122.3(9)
F3 C9 C10 118.7(10)
C8 C9 C10 119.1(9)
C2 N1 C1 116.8(10)
C4 N2 C3 116.0(10)
N2 C3 C1 122.0(12)
F2 C10 C5 122.2(10)
F2 C10 C9 117.3(9)
C5 C10 C9 120.5(10)
N2 C4 C2 122.8(11)
F4 C8 C9 116.6(9)
F4 C8 C7 121.4(11)
C9 C8 C7 122.0(10)
N1 C1 C3 122.4(11)
F1 C6 C5 119.9(9)
F1 C6 C7 119.9(10)
C5 C6 C7 120.1(9)
N1 C2 C4 119.9(11)
C8 C7 C6 118.9(10)
C8 C7 I2 121.9(8)
C6 C7 I2 119.2(7)
C10 C5 C6 119.4(10)
C10 C5 I1 121.0(9)
C6 C5 I1 119.5(7)

loop_
_geom_bond_atom_site_label_1
_geom_bond_atom_site_label_2
_geom_bond_distance
I1 C5 2.112(11)
I2 C7 2.108(11)
F4 C8 1.341(13)
F3 C9 1.329(12)
F1 C6 1.314(11)
F2 C10 1.337(12)
C9 C8 1.353(17)
C9 C10 1.402(15)
N1 C2 1.326(15)
N1 C1 1.347(17)
N2 C4 1.327(16)
N2 C3 1.334(15)
C3 C1 1.350(17)
C10 C5 1.358(15)
C4 C2 1.397(17)
C8 C7 1.364(15)
C6 C5 1.395(17)
C6 C7 1.390(15)
